data_4304814
loop_
_publ_author_name
'Jun-ichi Ito'
'Yasuhiro Ohki'
'Masatoshi Iwata'
'Kazuyuki Tatsumi'

_publ_section_title
;
Trithio-Chloro Molybdate [MoClS3]-: A Versatile Precursor for Molybdenum
Trisulfido Complexes
;
_journal_name_full 'Inorganic Chemistry'
_journal_page_first 3763
_journal_page_last 3771
_journal_paper_doi 10.1021/ic702397j
_journal_volume 47
_journal_year 2008
_chemical_formula_sum 'C24 H20 Cl Mo P S3'
_chemical_formula_weight 566.97
_space_group_IT_number 82
_symmetry_cell_setting tetragonal
_symmetry_Int_Tables_number 82
_symmetry_space_group_name_Hall 'I -4'
_symmetry_space_group_name_H-M 'I -4'
_cell_angle_alpha 90
_cell_angle_beta 90
_cell_angle_gamma 90
_cell_formula_units_Z 2
_cell_length_a 12.9808(8)
_cell_length_b 12.9808(8)
_cell_length_c 7.0844(8)
_cell_measurement_reflns_used 2187
_cell_measurement_temperature 173.2
_cell_measurement_theta_max 27.5
_cell_measurement_theta_min 3.1
_cell_volume 1193.73(17)
_computing_cell_refinement CRYSTALCLEAR
_computing_data_collection CRYSTALCLEAR
_computing_data_reduction 'teXsan Ver. 1.11'
_computing_publication_material 'teXsan Ver. 1.11'
_computing_structure_refinement 'teXsan Ver. 1.10'
_computing_structure_solution SIR92
_diffrn_detector_area_resol_mean 14.71
_diffrn_measured_fraction_theta_full 0.9877
_diffrn_measured_fraction_theta_max 0.9877
_diffrn_measurement_device_type 'Rigaku/MSC Mercury CCD'
_diffrn_measurement_method \w
_diffrn_radiation_type 'Mo K\a'
_diffrn_radiation_wavelength 0.7107
_diffrn_reflns_av_R_equivalents 0.012
_diffrn_reflns_limit_h_max 16
_diffrn_reflns_limit_h_min -8
_diffrn_reflns_limit_k_max 16
_diffrn_reflns_limit_k_min -15
_diffrn_reflns_limit_l_max 8
_diffrn_reflns_limit_l_min -8
_diffrn_reflns_number 3335
_diffrn_reflns_theta_full 27.42
_diffrn_reflns_theta_max 27.42
_exptl_absorpt_coefficient_mu 0.999
_exptl_absorpt_correction_T_max 0.905
_exptl_absorpt_correction_T_min 0.811
_exptl_absorpt_correction_type multi-scan
_exptl_absorpt_process_details '(Jacobson, 1998)'
_exptl_crystal_colour Red
_exptl_crystal_density_diffrn 1.577
_exptl_crystal_density_method 'not measured'
_exptl_crystal_description Prism
_exptl_crystal_size_max 0.200
_exptl_crystal_size_mid 0.100
_exptl_crystal_size_min 0.100
_refine_diff_density_max 0.43
_refine_diff_density_min -0.36
_refine_ls_extinction_method none
_refine_ls_goodness_of_fit_ref 0.982
_refine_ls_hydrogen_treatment noref
_refine_ls_number_parameters 68
_refine_ls_number_reflns 728
_refine_ls_R_factor_gt 0.0219
_refine_ls_shift/su_max 0.0002
_refine_ls_structure_factor_coef F
_refine_ls_weighting_details 'w = 1/[\s^2^(Fo) + 0.00063|Fo|^2^]'
_refine_ls_weighting_scheme calc
_refine_ls_wR_factor_ref 0.0316
_reflns_number_gt 712
_reflns_number_total 729
_reflns_threshold_expression F^2^>2.0\s(F^2^)
_cod_data_source_file ic702397j-file004_1.cif
_cod_data_source_block '_MoS3Cl'
_cod_original_cell_volume 1193.7(2)
_cod_original_sg_symbol_H-M 'I -4 '
_cod_original_formula_sum 'C24 H20 Cl Mo P S3 '
_cod_database_code 4304814

loop_
_symmetry_equiv_pos_as_xyz
x,y,z
-x,-y,z
y,-x,-z
-y,x,-z
1/2+x,1/2+y,1/2+z
1/2-x,1/2-y,1/2+z
1/2+y,1/2-x,1/2-z
1/2-y,1/2+x,1/2-z

loop_
_atom_site_label
_atom_site_type_symbol
_atom_site_fract_x
_atom_site_fract_y
_atom_site_fract_z
_atom_site_U_iso_or_equiv
_atom_site_adp_type
_atom_site_occupancy
_atom_site_calc_flag
_atom_site_refinement_flags
_atom_site_disorder_assembly
_atom_site_disorder_group
Mo(1) Mo 1.0000 0.5000 0.2500 0.02426(7) Uani 1.00 d S . .
Cl(1) Cl 1.0418 0.3675 0.4210 0.0472 Uani 0.25 d P . .
S(1) S 1.04182(7) 0.36750(8) 0.4210(2) 0.0472(3) Uani 0.75 d P . .
P(1) P 1.0000 0.0000 0.5000 0.0148(2) Uani 1.00 d S . .
C(1) C 1.0451(2) 0.1014(2) 0.6510(4) 0.0176(6) Uani 1.00 d . . .
C(2) C 1.1471(2) 0.1360(2) 0.6457(4) 0.0220(7) Uani 1.00 d . . .
C(3) C 1.1774(2) 0.2142(2) 0.7664(7) 0.0283(7) Uani 1.00 d . . .
C(4) C 1.1073(3) 0.2583(2) 0.8909(5) 0.0287(8) Uani 1.00 d . . .
C(5) C 1.0060(2) 0.2227(2) 0.8970(5) 0.0281(8) Uani 1.00 d . . .
C(6) C 0.9754(2) 0.1438(2) 0.7791(5) 0.0251(8) Uani 1.00 d . . .
H(1) H 1.1960 0.1056 0.5584 0.0264 Uiso 1.00 calc . . .
H(2) H 1.2481 0.2384 0.7644 0.0338 Uiso 1.00 calc . . .
H(3) H 1.1288 0.3139 0.9736 0.0344 Uiso 1.00 calc . . .
H(4) H 0.9572 0.2535 0.9840 0.0337 Uiso 1.00 calc . . .
H(5) H 0.9053 0.1179 0.7854 0.0302 Uiso 1.00 calc . . .

loop_
_atom_site_aniso_label
_atom_site_aniso_U_11
_atom_site_aniso_U_22
_atom_site_aniso_U_33
_atom_site_aniso_U_12
_atom_site_aniso_U_13
_atom_site_aniso_U_23
Mo(1) 0.0209(2) 0.0209 0.0311(3) 0.0000 0.0000 0.0000
Cl(1) 0.0310 0.0469 0.0638 -0.0092 -0.0107 0.0279
S(1) 0.0310(4) 0.0469(5) 0.0638(7) -0.0092(4) -0.0107(5) 0.0279(5)
P(1) 0.0129(4) 0.0129 0.0186(7) 0.0000 0.0000 0.0000
C(1) 0.018(1) 0.014(1) 0.020(1) -0.0004(9) -0.001(1) -0.001(1)
C(2) 0.018(1) 0.021(1) 0.026(2) 0.0008(10) -0.001(1) -0.002(1)
C(3) 0.022(1) 0.023(1) 0.040(2) -0.0045(10) -0.007(2) -0.005(2)
C(4) 0.038(2) 0.022(1) 0.026(2) -0.003(1) -0.008(1) -0.004(1)
C(5) 0.033(2) 0.025(1) 0.026(2) 0.002(1) 0.005(1) -0.007(1)
C(6) 0.024(1) 0.023(1) 0.029(2) -0.0003(10) 0.006(1) -0.002(1)

loop_
_atom_type_symbol
_atom_type_description
_atom_type_scat_dispersion_real
_atom_type_scat_dispersion_imag
_atom_type_scat_source
H H 0.000 0.000
;International Tables for Crystallography
(1992, Vol. C, Table 6.1.1.2)
;
C C 0.003 0.002
;International Tables for Crystallography
(1992, Vol. C, Tables 4.2.6.8 and 6.1.1.1)
;
P P 0.102 0.094
;International Tables for Crystallography
(1992, Vol. C, Tables 4.2.6.8 and 6.1.1.1)
;
S S 0.125 0.123
;International Tables for Crystallography
(1992, Vol. C, Tables 4.2.6.8 and 6.1.1.1)
;
Cl Cl 0.148 0.159
;International Tables for Crystallography
(1992, Vol. C, Tables 4.2.6.8 and 6.1.1.1)
;
Mo Mo -1.683 0.686
;International Tables for Crystallography
(1992, Vol. C, Tables 4.2.6.8 and 6.1.1.1)
;

loop_
_geom_angle_atom_site_label_1
_geom_angle_atom_site_label_2
_geom_angle_atom_site_label_3
_geom_angle
_geom_angle_site_symmetry_1
_geom_angle_site_symmetry_2
_geom_angle_site_symmetry_3
_geom_angle_publ_flag
Cl(1) Mo(1) Cl(1) 108.1155(7) . . 7_565 yes
Cl(1) Mo(1) Cl(1) 108.116(2) . . 8_645 yes
Cl(1) Mo(1) Cl(1) 112.2180(3) . . 2_765 yes
Cl(1) Mo(1) Cl(1) 112.218(3) 7_565 . 8_645 yes
Cl(1) Mo(1) Cl(1) 108.116(2) 7_565 . 2_765 yes
Cl(1) Mo(1) Cl(1) 108.1155(7) 8_645 . 2_765 yes
C(1) P(1) C(1) 110.82(9) . . 4_646 yes
C(1) P(1) C(1) 110.82(9) . . 3_666 yes
C(1) P(1) C(1) 106.8(2) . . 2_755 yes
C(1) P(1) C(1) 106.8(2) 4_646 . 3_666 yes
C(1) P(1) C(1) 110.82(9) 4_646 . 2_755 yes
C(1) P(1) C(1) 110.82(9) 3_666 . 2_755 yes
P(1) C(1) C(2) 121.9(2) . . . yes
P(1) C(1) C(6) 117.7(2) . . . yes
C(2) C(1) C(6) 120.4(3) . . . yes
C(1) C(2) C(3) 119.2(3) . . . yes
C(2) C(3) C(4) 120.5(3) . . . yes
C(3) C(4) C(5) 120.0(3) . . . yes
C(4) C(5) C(6) 120.0(3) . . . yes
C(1) C(6) C(5) 119.9(3) . . . yes

loop_
_geom_bond_atom_site_label_1
_geom_bond_atom_site_label_2
_geom_bond_distance
_geom_bond_site_symmetry_1
_geom_bond_site_symmetry_2
_geom_bond_publ_flag
Mo(1) Cl(1) 2.173 . . yes
Mo(1) Cl(1) 2.1727(1) . 7_565 yes
Mo(1) Cl(1) 2.1727(1) . 8_645 yes
Mo(1) Cl(1) 2.173 . 2_765 yes
P(1) C(1) 1.794(3) . . yes
P(1) C(1) 1.794(3) . 4_646 yes
P(1) C(1) 1.794(3) . 3_666 yes
P(1) C(1) 1.794(3) . 2_755 yes
C(1) C(2) 1.398(4) . . yes
C(1) C(6) 1.395(4) . . yes
C(2) C(3) 1.385(4) . . yes
C(3) C(4) 1.391(5) . . yes
C(4) C(5) 1.393(4) . . yes
C(5) C(6) 1.380(4) . . yes

loop_
_geom_torsion_atom_site_label_1
_geom_torsion_atom_site_label_2
_geom_torsion_atom_site_label_3
_geom_torsion_atom_site_label_4
_geom_torsion
_geom_torsion_site_symmetry_1
_geom_torsion_site_symmetry_2
_geom_torsion_site_symmetry_3
_geom_torsion_site_symmetry_4
_geom_torsion_publ_flag
P(1) C(1) C(2) C(3) -179.7(3) . . . . yes
P(1) C(1) C(6) C(5) -179.3(2) . . . . yes
P(1) C(1) C(2) C(3) 179.7(3) . 4_646 4_646 4_646 yes
P(1) C(1) C(6) C(5) 179.3(2) . 4_646 4_646 4_646 yes
P(1) C(1) C(2) C(3) 179.7(3) . 3_666 3_666 3_666 yes
P(1) C(1) C(6) C(5) 179.3(2) . 3_666 3_666 3_666 yes
P(1) C(1) C(2) C(3) -179.7(3) . 2_755 2_755 2_755 yes
P(1) C(1) C(6) C(5) -179.3(2) . 2_755 2_755 2_755 yes
C(1) P(1) C(1) C(2) 0.7(2) . . 4_646 4_646 yes
C(1) P(1) C(1) C(6) 179.2(2) . . 4_646 4_646 yes
C(1) P(1) C(1) C(2) 119.1(3) . . 3_666 3_666 yes
C(1) P(1) C(1) C(6) -62.4(2) . . 3_666 3_666 yes
C(1) P(1) C(1) C(2) 120.1(3) . . 2_755 2_755 yes
C(1) P(1) C(1) C(6) -58.4(2) . . 2_755 2_755 yes
C(1) C(2) C(3) C(4) -0.3(5) . . . . yes
C(1) C(6) C(5) C(4) -1.5(5) . . . . yes
C(2) C(1) C(6) C(5) 2.2(5) . . . . yes
C(2) C(3) C(4) C(5) 1.0(6) . . . . yes
C(3) C(2) C(1) C(6) -1.3(5) . . . . yes
C(3) C(4) C(5) C(6) -0.1(5) . . . . yes
C(3) C(4) C(5) C(6) -0.1(5) . . . . yes
